data_1558334
loop_
_publ_author_name
'Dick, Benjamin L.'
'Patel, Ashay'
'Cohen, Seth M.'

_publ_section_title
;
 Effect of Heterocycle Content on Metal Binding Isostere Coordination
;
_journal_name_full 'Chemical Science'
_journal_paper_doi 10.1039/D0SC02717K
_journal_year 2020
_chemical_formula_moiety 'C39 H33 B N10 O2 Zn'
_chemical_formula_sum 'C39 H33 B N10 O2 Zn'
_chemical_formula_weight 749.93
_space_group_crystal_system monoclinic
_space_group_IT_number 14
_space_group_name_Hall '-P 2ybc'
_space_group_name_H-M_alt 'P 1 21/c 1'
_atom_sites_solution_hydrogens geom
_atom_sites_solution_primary dual
_audit_creation_date 2019-08-20
_audit_creation_method
;
Olex2 1.2-beta
(compiled 2018.05.29 svn.r3508 for OlexSys, GUI svn.r5506)
;
_audit_update_record
;
2020-04-28 deposited with the CCDC.	2020-06-17 downloaded from the CCDC.
;
_cell_angle_alpha 90
_cell_angle_beta 103.602(3)
_cell_angle_gamma 90
_cell_formula_units_Z 4
_cell_length_a 19.2031(17)
_cell_length_b 17.4413(16)
_cell_length_c 10.8662(10)
_cell_measurement_reflns_used 9978
_cell_measurement_temperature 100(2)
_cell_measurement_theta_max 26.322
_cell_measurement_theta_min 2.255
_cell_volume 3537.3(6)
_computing_cell_refinement 'SAINT v8.34A (Bruker, 2013)'
_computing_data_collection 'APEX2 v2013.6-2 (Bruker, 2013)'
_computing_data_reduction 'SAINT v8.34A (Bruker, 2013)'
_computing_molecular_graphics 'Olex2 (Dolomanov et al., 2009)'
_computing_publication_material 'Olex2 (Dolomanov et al., 2009)'
_computing_structure_refinement 'XL (Sheldrick, 2008)'
_computing_structure_solution 'XT (Sheldrick, 2008)'
_diffrn_ambient_temperature 100.0
_diffrn_detector 'Bruker APEX CCD'
_diffrn_detector_area_resol_mean 8.0
_diffrn_detector_type 'CCD Area Detector'
_diffrn_measured_fraction_theta_full 1.000
_diffrn_measured_fraction_theta_max 0.996
_diffrn_measurement_device 'Kappa Four-Circle Diffractometer'
_diffrn_measurement_device_type 'Bruker X8 APEX'
_diffrn_measurement_method '\w and \f scans'
_diffrn_radiation_monochromator graphite
_diffrn_radiation_probe x-ray
_diffrn_radiation_type MoK\a
_diffrn_radiation_wavelength 0.71073
_diffrn_reflns_av_R_equivalents 0.0621
_diffrn_reflns_av_unetI/netI 0.0428
_diffrn_reflns_Laue_measured_fraction_full 1.000
_diffrn_reflns_Laue_measured_fraction_max 0.996
_diffrn_reflns_limit_h_max 24
_diffrn_reflns_limit_h_min -22
_diffrn_reflns_limit_k_max 21
_diffrn_reflns_limit_k_min -21
_diffrn_reflns_limit_l_max 13
_diffrn_reflns_limit_l_min -13
_diffrn_reflns_number 53135
_diffrn_reflns_point_group_measured_fraction_full 1.000
_diffrn_reflns_point_group_measured_fraction_max 0.996
_diffrn_reflns_theta_full 25.242
_diffrn_reflns_theta_max 26.476
_diffrn_reflns_theta_min 2.182
_diffrn_source 'sealed tube'
_diffrn_source_type fine-focus
_diffrn_standards_number 0
_exptl_absorpt_coefficient_mu 0.746
_exptl_absorpt_correction_T_max 0.4908
_exptl_absorpt_correction_T_min 0.4210
_exptl_absorpt_correction_type multi-scan
_exptl_absorpt_process_details
'SADABS-2016/2 (Bruker,2016/2) was used for absorption correction. wR2(int) was 0.0655 before and 0.0537 after correction. The Ratio of minimum to maximum transmission is 0.8578. The \l/2 correction factor is Not present.'
_exptl_crystal_colour colourless
_exptl_crystal_colour_primary colourless
_exptl_crystal_density_diffrn 1.408
_exptl_crystal_description plate
_exptl_crystal_F_000 1552
_exptl_crystal_recrystallization_method 'Re-crystallisation from solvent: benzene/pentane'
_exptl_crystal_size_max 0.25
_exptl_crystal_size_mid 0.25
_exptl_crystal_size_min 0.07
_refine_diff_density_max 0.887
_refine_diff_density_min -0.423
_refine_diff_density_rms 0.070
_refine_ls_extinction_method none
_refine_ls_goodness_of_fit_ref 1.038
_refine_ls_hydrogen_treatment constr
_refine_ls_matrix_type full
_refine_ls_number_parameters 481
_refine_ls_number_reflns 7284
_refine_ls_number_restraints 0
_refine_ls_restrained_S_all 1.038
_refine_ls_R_factor_all 0.0622
_refine_ls_R_factor_gt 0.0421
_refine_ls_shift/su_max 0.001
_refine_ls_shift/su_mean 0.000
_refine_ls_structure_factor_coef Fsqd
_refine_ls_weighting_details 'w=1/[\s^2^(Fo^2^)+(0.0532P)^2^+1.8558P] where P=(Fo^2^+2Fc^2^)/3'
_refine_ls_weighting_scheme calc
_refine_ls_wR_factor_gt 0.0958
_refine_ls_wR_factor_ref 0.1038
_reflns_Friedel_coverage 0.000
_reflns_number_gt 5694
_reflns_number_total 7284
_reflns_threshold_expression 'I > 2\s(I)'
_cod_data_source_file d0sc02717k2.cif
_cod_data_source_block Tp_MePh_Zn_2d
_cod_depositor_comments
;
The following automatic conversions were performed:

data item '_diffrn_radiation_probe' value 'X-ray' was changed to
'x-ray' in accordance with the
/home/data/users/saulius/crontab/automatic-downloads/rss-feeds/RSC/lib/dictionaries/cif_core.dic
dictionary named 'cif_core.dic' version 2.4.2 last updated on
2011-04-26.

Automatic conversion script
Id: cif_fix_values 7556 2019-12-06 15:28:31Z antanas 
;
_cod_database_code 1558334
_shelx_shelxl_version_number 2016/6
_shelx_space_group_comment
;
The symmetry employed for this shelxl refinement is uniquely defined
by the following loop, which should always be used as a source of
symmetry information in preference to the above space-group names.
They are only intended as comments.
;
_shelx_estimated_absorpt_t_max 0.950
_shelx_estimated_absorpt_t_min 0.835
_olex2_refinement_description
;
1. Fixed Uiso
 At 1.2 times of:
  All B(H) groups, All C(H) groups, All N(H) groups
 At 1.5 times of:
  All C(H,H,H) groups
2.a Ternary CH refined with riding coordinates:
 B1(H1)
2.b Aromatic/amide H refined with riding coordinates:
 N8(H8), C16(H16), C10(H10), C23(H23), C26(H26), C6(H6), C13(H13), C3(H3),
 C32(H32), C30(H30), C34(H34), C33(H33), C35(H35), C17(H17), C18(H18), C27(H27),
  C9(H9), C20(H20), C29(H29), C8(H8A), C7(H7), C19(H19), C28(H28)
2.c Idealised Me refined as rotating group:
 C11(H11A,H11B,H11C), C21(H21A,H21B,H21C), C1(H1A,H1B,H1C)
;
_olex2_submission_special_instructions 'No special instructions were received'

loop_
_space_group_symop_operation_xyz
'x, y, z'
'-x, y+1/2, -z+1/2'
'-x, -y, -z'
'x, -y-1/2, z-1/2'

loop_
_atom_site_label
_atom_site_type_symbol
_atom_site_fract_x
_atom_site_fract_y
_atom_site_fract_z
_atom_site_U_iso_or_equiv
_atom_site_adp_type
_atom_site_occupancy
_atom_site_site_symmetry_order
_atom_site_calc_flag
_atom_site_refinement_flags_posn
_atom_site_refinement_flags_adp
_atom_site_refinement_flags_occupancy
_atom_site_disorder_assembly
_atom_site_disorder_group
Zn01 Zn 0.26713(2) 0.45144(2) 0.47218(2) 0.01491(9) Uani 1 1 d . . . . .
O1 O 0.25968(9) 0.48721(10) 0.80835(15) 0.0220(4) Uani 1 1 d . . . . .
O2 O 0.14398(9) 0.52200(11) 0.73227(15) 0.0237(4) Uani 1 1 d . . . . .
N2 N 0.37416(10) 0.45528(11) 0.58146(18) 0.0176(4) Uani 1 1 d . . . . .
N4 N 0.26767(10) 0.33477(11) 0.46486(18) 0.0179(4) Uani 1 1 d . . . . .
N6 N 0.31566(10) 0.46977(11) 0.31890(18) 0.0165(4) Uani 1 1 d . . . . .
N8 N 0.04416(10) 0.48474(12) 0.33304(18) 0.0187(4) Uani 1 1 d . . . . .
H8 H 0.005469 0.498915 0.357258 0.022 Uiso 1 1 calc R . . . .
N5 N 0.36302(10) 0.41204(11) 0.31026(18) 0.0172(4) Uani 1 1 d . . . . .
N1 N 0.41576(10) 0.39931(11) 0.54504(18) 0.0176(4) Uani 1 1 d . . . . .
N9 N 0.20697(10) 0.49290(11) 0.58969(17) 0.0156(4) Uani 1 1 d . . . . .
N3 N 0.32467(10) 0.30242(11) 0.42767(18) 0.0178(4) Uani 1 1 d . . . . .
N7 N 0.16020(10) 0.46603(11) 0.33919(18) 0.0166(4) Uani 1 1 d . . . . .
N10 N 0.09588(11) 0.52398(13) 0.61071(18) 0.0220(5) Uani 1 1 d . . . . .
C37 C 0.11241(12) 0.48893(13) 0.4015(2) 0.0158(5) Uani 1 1 d . . . . .
C14 C 0.21664(13) 0.28058(13) 0.4503(2) 0.0176(5) Uani 1 1 d . . . . .
C15 C 0.14589(13) 0.29789(13) 0.4767(2) 0.0193(5) Uani 1 1 d . . . . .
C36 C 0.04707(13) 0.45362(13) 0.2169(2) 0.0171(5) Uani 1 1 d . . . . .
C39 C 0.21141(13) 0.49929(14) 0.7172(2) 0.0179(5) Uani 1 1 d . . . . .
C5 C 0.39105(13) 0.55627(14) 0.7450(2) 0.0189(5) Uani 1 1 d . . . . .
C38 C 0.13698(12) 0.50580(13) 0.5356(2) 0.0170(5) Uani 1 1 d . . . . .
C24 C 0.30068(12) 0.50612(14) 0.2070(2) 0.0174(5) Uani 1 1 d . . . . .
C16 C 0.08382(13) 0.29093(14) 0.3812(2) 0.0214(5) Uani 1 1 d . . . . .
H16 H 0.086939 0.275418 0.298821 0.026 Uiso 1 1 calc R . . . .
C2 C 0.48183(13) 0.39893(14) 0.6244(2) 0.0216(5) Uani 1 1 d . . . . .
C4 C 0.41542(13) 0.48957(14) 0.6834(2) 0.0184(5) Uani 1 1 d . . . . .
C10 C 0.41125(14) 0.56466(15) 0.8764(2) 0.0222(6) Uani 1 1 d . . . . .
H10 H 0.440254 0.526613 0.926261 0.027 Uiso 1 1 calc R . . . .
C23 C 0.33725(13) 0.47067(14) 0.1245(2) 0.0199(5) Uani 1 1 d . . . . .
H23 H 0.335596 0.484485 0.039251 0.024 Uiso 1 1 calc R . . . .
C31 C 0.12004(12) 0.44343(13) 0.2209(2) 0.0160(5) Uani 1 1 d . . . . .
C22 C 0.37608(13) 0.41161(15) 0.1928(2) 0.0201(5) Uani 1 1 d . . . . .
C12 C 0.30888(14) 0.22918(14) 0.3899(2) 0.0204(5) Uani 1 1 d . . . . .
C26 C 0.22238(13) 0.59458(15) 0.0573(2) 0.0233(6) Uani 1 1 d . . . . .
H26 H 0.231566 0.565202 -0.010787 0.028 Uiso 1 1 calc R . . . .
C6 C 0.34996(14) 0.61395(14) 0.6742(2) 0.0231(6) Uani 1 1 d . . . . .
H6 H 0.336732 0.609818 0.584509 0.028 Uiso 1 1 calc R . . . .
C13 C 0.24110(13) 0.21353(14) 0.4056(2) 0.0216(5) Uani 1 1 d . . . . .
H13 H 0.216072 0.166251 0.389084 0.026 Uiso 1 1 calc R . . . .
C25 C 0.25367(13) 0.57368(14) 0.1821(2) 0.0192(5) Uani 1 1 d . . . . .
C3 C 0.48279(14) 0.45493(15) 0.7140(2) 0.0236(6) Uani 1 1 d . . . . .
H3 H 0.521597 0.467500 0.783022 0.028 Uiso 1 1 calc R . . . .
C32 C 0.14127(13) 0.41086(14) 0.1182(2) 0.0195(5) Uani 1 1 d . . . . .
H32 H 0.190392 0.403842 0.118670 0.023 Uiso 1 1 calc R . . . .
C30 C 0.23929(14) 0.61811(14) 0.2804(2) 0.0232(6) Uani 1 1 d . . . . .
H30 H 0.260766 0.605035 0.365716 0.028 Uiso 1 1 calc R . . . .
C11 C 0.35678(15) 0.18011(15) 0.3324(2) 0.0270(6) Uani 1 1 d . . . . .
H11A H 0.348297 0.191285 0.241688 0.041 Uiso 1 1 calc GR . . . .
H11B H 0.346478 0.125941 0.344277 0.041 Uiso 1 1 calc GR . . . .
H11C H 0.406920 0.190971 0.373526 0.041 Uiso 1 1 calc GR . . . .
C34 C 0.01489(14) 0.39822(14) 0.0142(2) 0.0225(5) Uani 1 1 d . . . . .
H34 H -0.020166 0.381361 -0.057734 0.027 Uiso 1 1 calc R . . . .
C33 C 0.08737(14) 0.38931(14) 0.0156(2) 0.0231(6) Uani 1 1 d . . . . .
H33 H 0.100068 0.367685 -0.056300 0.028 Uiso 1 1 calc R . . . .
C35 C -0.00717(14) 0.43084(14) 0.1142(2) 0.0216(5) Uani 1 1 d . . . . .
H35 H -0.056416 0.437380 0.113237 0.026 Uiso 1 1 calc R . . . .
C21 C 0.42593(14) 0.35556(16) 0.1549(2) 0.0270(6) Uani 1 1 d . . . . .
H21A H 0.470875 0.353842 0.220081 0.041 Uiso 1 1 calc GR . . . .
H21B H 0.435777 0.371444 0.074125 0.041 Uiso 1 1 calc GR . . . .
H21C H 0.403854 0.304574 0.145492 0.041 Uiso 1 1 calc GR . . . .
C17 C 0.01747(14) 0.30639(15) 0.4049(3) 0.0270(6) Uani 1 1 d . . . . .
H17 H -0.024675 0.301523 0.338989 0.032 Uiso 1 1 calc R . . . .
C18 C 0.01261(14) 0.32895(15) 0.5248(3) 0.0285(6) Uani 1 1 d . . . . .
H18 H -0.032923 0.338938 0.541494 0.034 Uiso 1 1 calc R . . . .
C27 C 0.17812(14) 0.65786(16) 0.0327(3) 0.0310(6) Uani 1 1 d . . . . .
H27 H 0.157420 0.671879 -0.052529 0.037 Uiso 1 1 calc R . . . .
C9 C 0.38947(14) 0.62777(16) 0.9346(2) 0.0283(6) Uani 1 1 d . . . . .
H9 H 0.403522 0.632654 1.024129 0.034 Uiso 1 1 calc R . . . .
C20 C 0.14033(14) 0.32155(14) 0.5965(2) 0.0234(6) Uani 1 1 d . . . . .
H20 H 0.182299 0.327190 0.662567 0.028 Uiso 1 1 calc R . . . .
C1 C 0.54033(14) 0.34621(17) 0.6090(3) 0.0335(7) Uani 1 1 d . . . . .
H1A H 0.525031 0.292962 0.614466 0.050 Uiso 1 1 calc GR . . . .
H1B H 0.583318 0.356063 0.676217 0.050 Uiso 1 1 calc GR . . . .
H1C H 0.551084 0.354949 0.526360 0.050 Uiso 1 1 calc GR . . . .
C29 C 0.19433(15) 0.68067(16) 0.2548(3) 0.0318(6) Uani 1 1 d . . . . .
H29 H 0.184344 0.709960 0.322328 0.038 Uiso 1 1 calc R . . . .
C8 C 0.34750(15) 0.68368(16) 0.8638(3) 0.0298(6) Uani 1 1 d . . . . .
H8A H 0.331865 0.726442 0.904275 0.036 Uiso 1 1 calc R . . . .
C7 C 0.32816(15) 0.67702(15) 0.7322(3) 0.0293(6) Uani 1 1 d . . . . .
H7 H 0.300041 0.715795 0.682563 0.035 Uiso 1 1 calc R . . . .
C19 C 0.07374(15) 0.33687(15) 0.6195(3) 0.0285(6) Uani 1 1 d . . . . .
H19 H 0.070319 0.352968 0.701408 0.034 Uiso 1 1 calc R . . . .
C28 C 0.16350(15) 0.70091(16) 0.1295(3) 0.0326(7) Uani 1 1 d . . . . .
H28 H 0.132658 0.744106 0.111381 0.039 Uiso 1 1 calc R . . . .
B1 B 0.38893(14) 0.35450(16) 0.4200(3) 0.0178(6) Uani 1 1 d . . . . .
H1 H 0.428735 0.322509 0.402543 0.021 Uiso 1 1 calc R . . . .

loop_
_atom_site_aniso_label
_atom_site_aniso_U_11
_atom_site_aniso_U_22
_atom_site_aniso_U_33
_atom_site_aniso_U_23
_atom_site_aniso_U_13
_atom_site_aniso_U_12
Zn01 0.01367(15) 0.02048(15) 0.01130(14) -0.00100(11) 0.00438(10) -0.00003(11)
O1 0.0194(9) 0.0338(10) 0.0123(9) -0.0013(7) 0.0024(7) 0.0007(8)
O2 0.0166(9) 0.0419(11) 0.0126(8) -0.0048(8) 0.0038(7) 0.0019(8)
N2 0.0172(11) 0.0215(11) 0.0149(10) 0.0002(8) 0.0052(8) 0.0006(8)
N4 0.0167(11) 0.0205(10) 0.0168(10) -0.0008(8) 0.0049(8) 0.0004(8)
N6 0.0148(10) 0.0221(11) 0.0133(10) 0.0005(8) 0.0043(8) 0.0006(8)
N8 0.0144(11) 0.0268(11) 0.0153(10) -0.0003(8) 0.0045(8) 0.0031(9)
N5 0.0152(10) 0.0225(11) 0.0154(10) -0.0019(8) 0.0066(8) -0.0012(8)
N1 0.0132(10) 0.0217(11) 0.0189(10) -0.0011(8) 0.0058(8) 0.0010(8)
N9 0.0140(10) 0.0203(11) 0.0127(10) -0.0020(8) 0.0034(8) -0.0001(8)
N3 0.0173(11) 0.0195(11) 0.0168(10) -0.0012(8) 0.0043(8) 0.0024(8)
N7 0.0160(10) 0.0214(11) 0.0136(10) -0.0008(8) 0.0057(8) -0.0008(8)
N10 0.0166(11) 0.0362(13) 0.0127(10) -0.0038(9) 0.0022(8) 0.0022(9)
C37 0.0144(12) 0.0193(12) 0.0138(12) 0.0004(9) 0.0035(10) -0.0004(9)
C14 0.0196(13) 0.0211(13) 0.0119(11) -0.0002(9) 0.0035(10) -0.0037(10)
C15 0.0201(13) 0.0169(12) 0.0214(13) 0.0020(10) 0.0060(10) -0.0046(10)
C36 0.0201(13) 0.0176(12) 0.0139(11) 0.0017(9) 0.0047(10) -0.0009(10)
C39 0.0152(13) 0.0227(13) 0.0170(12) -0.0025(10) 0.0058(10) -0.0009(10)
C5 0.0163(12) 0.0233(13) 0.0174(12) -0.0005(10) 0.0047(10) -0.0053(10)
C38 0.0147(12) 0.0203(12) 0.0171(12) -0.0013(9) 0.0058(10) -0.0006(10)
C24 0.0147(12) 0.0238(13) 0.0139(12) -0.0005(9) 0.0037(10) -0.0064(10)
C16 0.0247(14) 0.0200(13) 0.0194(13) 0.0021(10) 0.0050(11) -0.0028(10)
C2 0.0145(13) 0.0243(13) 0.0249(13) 0.0018(11) 0.0024(10) -0.0013(10)
C4 0.0181(13) 0.0223(13) 0.0147(12) 0.0011(10) 0.0037(10) -0.0039(10)
C10 0.0210(13) 0.0284(14) 0.0171(12) 0.0029(10) 0.0043(10) -0.0054(10)
C23 0.0193(13) 0.0282(14) 0.0128(12) -0.0014(10) 0.0049(10) -0.0076(10)
C31 0.0175(12) 0.0174(12) 0.0129(11) 0.0005(9) 0.0029(9) -0.0012(9)
C22 0.0163(13) 0.0279(14) 0.0180(12) -0.0065(10) 0.0082(10) -0.0066(10)
C12 0.0263(14) 0.0196(13) 0.0152(12) 0.0000(9) 0.0046(10) 0.0011(10)
C26 0.0226(14) 0.0281(14) 0.0187(13) 0.0024(10) 0.0036(11) -0.0077(11)
C6 0.0240(14) 0.0278(14) 0.0169(12) -0.0018(10) 0.0038(11) -0.0041(11)
C13 0.0239(14) 0.0196(13) 0.0207(13) -0.0018(10) 0.0042(11) -0.0048(10)
C25 0.0186(13) 0.0235(13) 0.0152(12) 0.0007(10) 0.0037(10) -0.0080(10)
C3 0.0175(13) 0.0286(14) 0.0215(13) 0.0001(11) -0.0017(10) -0.0029(11)
C32 0.0197(13) 0.0234(13) 0.0174(12) -0.0013(10) 0.0082(10) -0.0008(10)
C30 0.0247(14) 0.0251(14) 0.0200(13) 0.0007(10) 0.0054(11) -0.0023(11)
C11 0.0315(16) 0.0251(14) 0.0270(14) -0.0041(11) 0.0120(12) -0.0013(11)
C34 0.0243(14) 0.0236(13) 0.0168(12) -0.0034(10) -0.0007(10) -0.0034(11)
C33 0.0286(15) 0.0241(13) 0.0174(12) -0.0047(10) 0.0069(11) -0.0016(11)
C35 0.0189(13) 0.0268(14) 0.0184(13) 0.0010(10) 0.0028(10) -0.0015(10)
C21 0.0237(14) 0.0357(16) 0.0251(14) -0.0057(12) 0.0125(11) -0.0020(12)
C17 0.0209(14) 0.0282(15) 0.0297(15) 0.0056(12) 0.0016(11) -0.0020(11)
C18 0.0224(14) 0.0291(15) 0.0375(16) 0.0081(12) 0.0143(12) 0.0024(11)
C27 0.0257(15) 0.0344(16) 0.0279(15) 0.0099(12) -0.0035(12) -0.0061(12)
C9 0.0313(16) 0.0362(16) 0.0190(13) -0.0061(11) 0.0089(12) -0.0104(12)
C20 0.0261(14) 0.0279(14) 0.0168(12) 0.0025(10) 0.0064(11) -0.0029(11)
C1 0.0177(14) 0.0396(17) 0.0391(17) -0.0071(13) -0.0015(12) 0.0054(12)
C29 0.0342(16) 0.0278(15) 0.0359(16) -0.0031(12) 0.0132(13) -0.0001(12)
C8 0.0350(16) 0.0256(15) 0.0324(15) -0.0090(12) 0.0153(13) -0.0066(12)
C7 0.0307(16) 0.0261(14) 0.0316(15) 0.0006(12) 0.0080(12) 0.0022(12)
C19 0.0370(17) 0.0282(15) 0.0256(14) 0.0046(11) 0.0181(13) 0.0034(12)
C28 0.0225(15) 0.0277(15) 0.0461(18) 0.0075(13) 0.0049(13) 0.0025(12)
B1 0.0139(14) 0.0225(14) 0.0178(14) -0.0019(11) 0.0053(11) 0.0013(11)

loop_
_atom_type_symbol
_atom_type_description
_atom_type_scat_dispersion_real
_atom_type_scat_dispersion_imag
_atom_type_scat_source
C C 0.0033 0.0016 'International Tables Vol C Tables 4.2.6.8 and 6.1.1.4'
H H 0.0000 0.0000 'International Tables Vol C Tables 4.2.6.8 and 6.1.1.4'
B B 0.0013 0.0007 'International Tables Vol C Tables 4.2.6.8 and 6.1.1.4'
N N 0.0061 0.0033 'International Tables Vol C Tables 4.2.6.8 and 6.1.1.4'
O O 0.0106 0.0060 'International Tables Vol C Tables 4.2.6.8 and 6.1.1.4'
Zn Zn 0.2839 1.4301 'International Tables Vol C Tables 4.2.6.8 and 6.1.1.4'

loop_
_geom_angle_atom_site_label_1
_geom_angle_atom_site_label_2
_geom_angle_atom_site_label_3
_geom_angle
_geom_angle_site_symmetry_1
_geom_angle_site_symmetry_3
_geom_angle_publ_flag
N2 Zn01 N7 169.52(7) . . ?
N4 Zn01 N2 92.31(8) . . ?
N4 Zn01 N6 96.49(7) . . ?
N4 Zn01 N9 112.74(8) . . ?
N4 Zn01 N7 95.80(7) . . ?
N6 Zn01 N2 83.55(7) . . ?
N6 Zn01 N7 88.94(7) . . ?
N9 Zn01 N2 104.77(7) . . ?
N9 Zn01 N6 148.91(8) . . ?
N9 Zn01 N7 78.17(7) . . ?
C39 O2 N10 108.35(17) . . ?
N1 N2 Zn01 111.61(14) . . ?
C4 N2 Zn01 141.57(17) . . ?
C4 N2 N1 106.47(19) . . ?
N3 N4 Zn01 115.69(14) . . ?
C14 N4 Zn01 134.19(16) . . ?
C14 N4 N3 106.61(19) . . ?
N5 N6 Zn01 111.36(13) . . ?
C24 N6 Zn01 138.15(16) . . ?
C24 N6 N5 106.78(18) . . ?
C37 N8 H8 126.8 . . ?
C37 N8 C36 106.3(2) . . ?
C36 N8 H8 126.8 . . ?
N6 N5 B1 121.33(18) . . ?
C22 N5 N6 109.86(19) . . ?
C22 N5 B1 128.6(2) . . ?
N2 N1 B1 120.97(18) . . ?
C2 N1 N2 109.87(19) . . ?
C2 N1 B1 128.7(2) . . ?
C39 N9 Zn01 138.50(16) . . ?
C38 N9 Zn01 115.90(15) . . ?
C38 N9 C39 104.16(19) . . ?
N4 N3 B1 118.32(19) . . ?
C12 N3 N4 109.83(19) . . ?
C12 N3 B1 131.4(2) . . ?
C37 N7 Zn01 110.28(15) . . ?
C37 N7 C31 104.92(19) . . ?
C31 N7 Zn01 142.39(16) . . ?
C38 N10 O2 102.66(18) . . ?
N8 C37 C38 127.5(2) . . ?
N7 C37 N8 113.7(2) . . ?
N7 C37 C38 118.3(2) . . ?
N4 C14 C15 120.6(2) . . ?
N4 C14 C13 109.6(2) . . ?
C13 C14 C15 129.7(2) . . ?
C16 C15 C14 120.0(2) . . ?
C16 C15 C20 118.9(2) . . ?
C20 C15 C14 121.1(2) . . ?
N8 C36 C31 106.0(2) . . ?
N8 C36 C35 131.1(2) . . ?
C35 C36 C31 122.8(2) . . ?
O1 C39 O2 120.5(2) . . ?
O1 C39 N9 131.9(2) . . ?
N9 C39 O2 107.53(19) . . ?
C10 C5 C4 120.4(2) . . ?
C6 C5 C4 121.2(2) . . ?
C6 C5 C10 118.3(2) . . ?
N9 C38 C37 117.2(2) . . ?
N10 C38 N9 117.1(2) . . ?
N10 C38 C37 125.2(2) . . ?
N6 C24 C23 109.7(2) . . ?
N6 C24 C25 122.5(2) . . ?
C23 C24 C25 127.7(2) . . ?
C15 C16 H16 119.7 . . ?
C17 C16 C15 120.6(2) . . ?
C17 C16 H16 119.7 . . ?
N1 C2 C3 107.5(2) . . ?
N1 C2 C1 123.3(2) . . ?
C3 C2 C1 129.2(2) . . ?
N2 C4 C5 122.6(2) . . ?
N2 C4 C3 109.8(2) . . ?
C3 C4 C5 127.6(2) . . ?
C5 C10 H10 119.7 . . ?
C9 C10 C5 120.7(2) . . ?
C9 C10 H10 119.7 . . ?
C24 C23 H23 127.1 . . ?
C22 C23 C24 105.8(2) . . ?
C22 C23 H23 127.1 . . ?
N7 C31 C36 109.0(2) . . ?
N7 C31 C32 130.6(2) . . ?
C32 C31 C36 120.3(2) . . ?
N5 C22 C23 107.8(2) . . ?
N5 C22 C21 122.4(2) . . ?
C23 C22 C21 129.8(2) . . ?
N3 C12 C13 107.5(2) . . ?
N3 C12 C11 123.4(2) . . ?
C13 C12 C11 129.0(2) . . ?
C25 C26 H26 119.9 . . ?
C27 C26 H26 119.9 . . ?
C27 C26 C25 120.1(3) . . ?
C5 C6 H6 119.5 . . ?
C7 C6 C5 121.1(2) . . ?
C7 C6 H6 119.5 . . ?
C14 C13 H13 126.8 . . ?
C12 C13 C14 106.4(2) . . ?
C12 C13 H13 126.8 . . ?
C26 C25 C24 119.6(2) . . ?
C26 C25 C30 118.7(2) . . ?
C30 C25 C24 121.8(2) . . ?
C2 C3 C4 106.3(2) . . ?
C2 C3 H3 126.8 . . ?
C4 C3 H3 126.8 . . ?
C31 C32 H32 121.6 . . ?
C33 C32 C31 116.8(2) . . ?
C33 C32 H32 121.6 . . ?
C25 C30 H30 119.6 . . ?
C29 C30 C25 120.8(2) . . ?
C29 C30 H30 119.6 . . ?
C12 C11 H11A 109.5 . . ?
C12 C11 H11B 109.5 . . ?
C12 C11 H11C 109.5 . . ?
H11A C11 H11B 109.5 . . ?
H11A C11 H11C 109.5 . . ?
H11B C11 H11C 109.5 . . ?
C33 C34 H34 119.1 . . ?
C35 C34 H34 119.1 . . ?
C35 C34 C33 121.8(2) . . ?
C32 C33 C34 122.3(2) . . ?
C32 C33 H33 118.9 . . ?
C34 C33 H33 118.9 . . ?
C36 C35 H35 122.0 . . ?
C34 C35 C36 116.0(2) . . ?
C34 C35 H35 122.0 . . ?
C22 C21 H21A 109.5 . . ?
C22 C21 H21B 109.5 . . ?
C22 C21 H21C 109.5 . . ?
H21A C21 H21B 109.5 . . ?
H21A C21 H21C 109.5 . . ?
H21B C21 H21C 109.5 . . ?
C16 C17 H17 120.0 . . ?
C16 C17 C18 119.9(2) . . ?
C18 C17 H17 120.0 . . ?
C17 C18 H18 120.1 . . ?
C19 C18 C17 119.9(2) . . ?
C19 C18 H18 120.1 . . ?
C26 C27 H27 119.5 . . ?
C28 C27 C26 121.1(3) . . ?
C28 C27 H27 119.5 . . ?
C10 C9 H9 119.8 . . ?
C8 C9 C10 120.5(2) . . ?
C8 C9 H9 119.8 . . ?
C15 C20 H20 119.9 . . ?
C19 C20 C15 120.2(2) . . ?
C19 C20 H20 119.9 . . ?
C2 C1 H1A 109.5 . . ?
C2 C1 H1B 109.5 . . ?
C2 C1 H1C 109.5 . . ?
H1A C1 H1B 109.5 . . ?
H1A C1 H1C 109.5 . . ?
H1B C1 H1C 109.5 . . ?
C30 C29 H29 120.0 . . ?
C30 C29 C28 119.9(3) . . ?
C28 C29 H29 120.0 . . ?
C9 C8 H8A 120.2 . . ?
C9 C8 C7 119.6(2) . . ?
C7 C8 H8A 120.2 . . ?
C6 C7 C8 119.9(3) . . ?
C6 C7 H7 120.1 . . ?
C8 C7 H7 120.1 . . ?
C18 C19 C20 120.5(2) . . ?
C18 C19 H19 119.8 . . ?
C20 C19 H19 119.8 . . ?
C27 C28 C29 119.5(3) . . ?
C27 C28 H28 120.3 . . ?
C29 C28 H28 120.3 . . ?
N5 B1 N3 107.79(19) . . ?
N5 B1 H1 109.7 . . ?
N1 B1 N5 109.22(19) . . ?
N1 B1 N3 110.73(19) . . ?
N1 B1 H1 109.7 . . ?
N3 B1 H1 109.7 . . ?

loop_
_geom_bond_atom_site_label_1
_geom_bond_atom_site_label_2
_geom_bond_distance
_geom_bond_site_symmetry_2
_geom_bond_publ_flag
Zn01 N2 2.119(2) . ?
Zn01 N4 2.037(2) . ?
Zn01 N6 2.1154(19) . ?
Zn01 N9 2.0449(19) . ?
Zn01 N7 2.230(2) . ?
O1 C39 1.205(3) . ?
O2 N10 1.423(3) . ?
O2 C39 1.400(3) . ?
N2 N1 1.377(3) . ?
N2 C4 1.342(3) . ?
N4 N3 1.374(3) . ?
N4 C14 1.344(3) . ?
N6 N5 1.375(3) . ?
N6 C24 1.341(3) . ?
N8 H8 0.8800 . ?
N8 C37 1.348(3) . ?
N8 C36 1.387(3) . ?
N5 C22 1.358(3) . ?
N5 B1 1.548(3) . ?
N1 C2 1.356(3) . ?
N1 B1 1.547(3) . ?
N9 C39 1.373(3) . ?
N9 C38 1.353(3) . ?
N3 C12 1.354(3) . ?
N3 B1 1.550(3) . ?
N7 C37 1.324(3) . ?
N7 C31 1.391(3) . ?
N10 C38 1.301(3) . ?
C37 C38 1.453(3) . ?
C14 C15 1.484(3) . ?
C14 C13 1.390(3) . ?
C15 C16 1.390(3) . ?
C15 C20 1.393(3) . ?
C36 C31 1.403(3) . ?
C36 C35 1.393(3) . ?
C5 C4 1.472(3) . ?
C5 C10 1.396(3) . ?
C5 C6 1.393(3) . ?
C24 C23 1.406(3) . ?
C24 C25 1.470(3) . ?
C16 H16 0.9500 . ?
C16 C17 1.384(4) . ?
C2 C3 1.377(4) . ?
C2 C1 1.491(4) . ?
C4 C3 1.395(4) . ?
C10 H10 0.9500 . ?
C10 C9 1.383(4) . ?
C23 H23 0.9500 . ?
C23 C22 1.381(4) . ?
C31 C32 1.396(3) . ?
C22 C21 1.492(3) . ?
C12 C13 1.379(3) . ?
C12 C11 1.497(3) . ?
C26 H26 0.9500 . ?
C26 C25 1.396(3) . ?
C26 C27 1.380(4) . ?
C6 H6 0.9500 . ?
C6 C7 1.381(4) . ?
C13 H13 0.9500 . ?
C25 C30 1.398(3) . ?
C3 H3 0.9500 . ?
C32 H32 0.9500 . ?
C32 C33 1.382(3) . ?
C30 H30 0.9500 . ?
C30 C29 1.378(4) . ?
C11 H11A 0.9800 . ?
C11 H11B 0.9800 . ?
C11 H11C 0.9800 . ?
C34 H34 0.9500 . ?
C34 C33 1.397(4) . ?
C34 C35 1.379(3) . ?
C33 H33 0.9500 . ?
C35 H35 0.9500 . ?
C21 H21A 0.9800 . ?
C21 H21B 0.9800 . ?
C21 H21C 0.9800 . ?
C17 H17 0.9500 . ?
C17 C18 1.385(4) . ?
C18 H18 0.9500 . ?
C18 C19 1.374(4) . ?
C27 H27 0.9500 . ?
C27 C28 1.374(4) . ?
C9 H9 0.9500 . ?
C9 C8 1.379(4) . ?
C20 H20 0.9500 . ?
C20 C19 1.385(4) . ?
C1 H1A 0.9800 . ?
C1 H1B 0.9800 . ?
C1 H1C 0.9800 . ?
C29 H29 0.9500 . ?
C29 C28 1.396(4) . ?
C8 H8A 0.9500 . ?
C8 C7 1.395(4) . ?
C7 H7 0.9500 . ?
C19 H19 0.9500 . ?
C28 H28 0.9500 . ?
B1 H1 1.0000 . ?
